data_7045837
loop_
_publ_author_name
'Klauke, Karsten'
'Zaitsau, Dzmitry H.'
'B\"ulow, Mark'
'He, Li'
'Klopotowski, Maximilian'
'Knedel, Tim-Oliver'
'Barthel, Juri'
'Held, Christoph'
'Verevkin, Sergey P.'
'Janiak, Christoph'

_publ_section_title
;
 Thermodynamic properties of selenoether-functionalized ionic liquids and
 their use for the synthesis of zinc selenide nanoparticles.
;
_journal_issue 14
_journal_name_full 'Dalton transactions (Cambridge, England : 2003)'
_journal_page_first 5083
_journal_page_last 5097
_journal_paper_doi 10.1039/C8DT00233A
_journal_volume 47
_journal_year 2018
_chemical_formula_moiety 'C12 H12 N Se, Br'
_chemical_formula_sum 'C12 H12 Br N Se'
_chemical_formula_weight 329.10
_space_group_crystal_system monoclinic
_space_group_IT_number 14
_space_group_name_Hall '-P 2yn'
_space_group_name_H-M_alt 'P 1 21/n 1'
_symmetry_space_group_name_Hall '-P 2yn'
_symmetry_space_group_name_H-M 'P 1 21/n 1'
_atom_sites_solution_hydrogens geom
_atom_sites_solution_primary direct
_atom_sites_solution_secondary difmap
_audit_creation_method SHELXL-2014/7
_audit_update_record
;
2017-12-06 deposited with the CCDC.
2018-03-12 downloaded from the CCDC.
;
_cell_angle_alpha 90
_cell_angle_beta 96.186(2)
_cell_angle_gamma 90
_cell_formula_units_Z 4
_cell_length_a 7.8322(4)
_cell_length_b 13.3857(7)
_cell_length_c 11.6240(6)
_cell_measurement_reflns_used 9946
_cell_measurement_temperature 140(2)
_cell_measurement_theta_max 27.494
_cell_measurement_theta_min 2.317
_cell_volume 1211.56(11)
_computing_cell_refinement 'SAINT (Bruker, 2015)'
_computing_data_collection 'APEX2 (Bruker, 2014)'
_computing_data_reduction 'SAINT (Bruker, 2015)'
_computing_molecular_graphics 'DIAMOND 3.2 (Crystal Impact, 2015)'
_computing_publication_material 'SHELXL-97 (Sheldrick, 2008)'
_computing_structure_refinement 'SHELXL-2014/7 (Sheldrick, 2008)'
_computing_structure_solution 'SHELXL-2014 (Sheldrick, 2008)'
_diffrn_ambient_temperature 140(2)
_diffrn_measured_fraction_theta_full 1.000
_diffrn_measured_fraction_theta_max 0.996
_diffrn_measurement_device_type 'Bruker Kappa APEX-II CCD area detector'
_diffrn_measurement_method '\w scans, \f scans'
_diffrn_radiation_monochromator 'multilayer mirror'
_diffrn_radiation_source 'microfocus sealed tube'
_diffrn_radiation_type MoK\a
_diffrn_radiation_wavelength 0.71073
_diffrn_reflns_av_R_equivalents 0.0328
_diffrn_reflns_av_unetI/netI 0.0176
_diffrn_reflns_Laue_measured_fraction_full 1.000
_diffrn_reflns_Laue_measured_fraction_max 0.996
_diffrn_reflns_limit_h_max 9
_diffrn_reflns_limit_h_min -10
_diffrn_reflns_limit_k_max 17
_diffrn_reflns_limit_k_min -17
_diffrn_reflns_limit_l_max 15
_diffrn_reflns_limit_l_min -15
_diffrn_reflns_number 28271
_diffrn_reflns_point_group_measured_fraction_full 1.000
_diffrn_reflns_point_group_measured_fraction_max 0.996
_diffrn_reflns_theta_full 25.242
_diffrn_reflns_theta_max 27.638
_diffrn_reflns_theta_min 2.328
_exptl_absorpt_coefficient_mu 6.364
_exptl_absorpt_correction_T_max 0.7456
_exptl_absorpt_correction_T_min 0.6862
_exptl_absorpt_correction_type multi-scan
_exptl_absorpt_process_details '(<i>SADABS</i>; Sheldrick, 2008)'
_exptl_crystal_colour white
_exptl_crystal_density_diffrn 1.804
_exptl_crystal_density_method 'not measured'
_exptl_crystal_description block
_exptl_crystal_F_000 640
_exptl_crystal_recrystallization_method 'Re-crystallisation from solvent: chloroform'
_exptl_crystal_size_max 0.010
_exptl_crystal_size_mid 0.010
_exptl_crystal_size_min 0.010
_refine_diff_density_max 0.345
_refine_diff_density_min -0.549
_refine_diff_density_rms 0.066
_refine_ls_extinction_method none
_refine_ls_goodness_of_fit_ref 1.045
_refine_ls_hydrogen_treatment constr
_refine_ls_matrix_type full
_refine_ls_number_parameters 136
_refine_ls_number_reflns 2810
_refine_ls_number_restraints 0
_refine_ls_restrained_S_all 1.045
_refine_ls_R_factor_all 0.0245
_refine_ls_R_factor_gt 0.0195
_refine_ls_shift/su_max 0.001
_refine_ls_shift/su_mean 0.000
_refine_ls_structure_factor_coef Fsqd
_refine_ls_weighting_details 'w=1/[\s^2^(Fo^2^)+(0.0175P)^2^+0.9325P] where P=(Fo^2^+2Fc^2^)/3'
_refine_ls_weighting_scheme calc
_refine_ls_wR_factor_gt 0.0435
_refine_ls_wR_factor_ref 0.0450
_reflns_Friedel_coverage 0.000
_reflns_number_gt 2508
_reflns_number_total 2810
_reflns_threshold_expression 'I > 2\s(I)'
_cod_data_source_file c8dt00233a2.cif
_cod_data_source_block mo_mk_kk_phesemepybr_1ma_c_pl
_cod_depositor_comments 'Adding full bibliography for 7045837--7045839.cif.'
_cod_database_code 7045837
_shelx_shelxl_version_number 2014/7
_shelx_space_group_comment
;
The symmetry employed for this shelxl refinement is uniquely defined
by the following loop, which should always be used as a source of
symmetry information in preference to the above space-group names.
They are only intended as comments.
;

loop_
_space_group_symop_operation_xyz
'x, y, z'
'-x+1/2, y+1/2, -z+1/2'
'-x, -y, -z'
'x-1/2, -y-1/2, z-1/2'

loop_
_atom_site_label
_atom_site_type_symbol
_atom_site_fract_x
_atom_site_fract_y
_atom_site_fract_z
_atom_site_U_iso_or_equiv
_atom_site_adp_type
_atom_site_occupancy
_atom_site_site_symmetry_order
_atom_site_calc_flag
_atom_site_refinement_flags_posn
_atom_site_refinement_flags_adp
Br Br 0.80450(3) 0.51726(2) 0.24728(2) 0.02547(6) Uani 1 1 d . .
N N 0.16796(19) 0.34205(12) 0.45170(13) 0.0177(3) Uani 1 1 d . .
Se Se 0.41611(2) 0.46763(2) 0.36223(2) 0.01926(6) Uani 1 1 d . .
C1 C 0.2030(2) 0.44859(14) 0.43488(16) 0.0190(4) Uani 1 1 d . .
H1A H 0.2130 0.4830 0.5107 0.023 Uiso 1 1 calc R U
H1B H 0.1059 0.4789 0.3854 0.023 Uiso 1 1 calc R U
C2 C 0.2579(3) 0.29253(16) 0.53898(18) 0.0255(4) Uani 1 1 d . .
H2 H 0.3386 0.3273 0.5912 0.031 Uiso 1 1 calc R U
C3 C 0.0528(3) 0.29529(16) 0.37613(18) 0.0259(4) Uani 1 1 d . .
H3 H -0.0097 0.3319 0.3155 0.031 Uiso 1 1 calc R U
C4 C 0.2333(3) 0.19250(17) 0.5527(2) 0.0364(6) Uani 1 1 d . .
H4 H 0.2961 0.1575 0.6146 0.044 Uiso 1 1 calc R U
C5 C 0.0255(3) 0.19418(18) 0.3867(2) 0.0378(6) Uani 1 1 d . .
H5 H -0.0548 0.1603 0.3334 0.045 Uiso 1 1 calc R U
C6 C 0.1171(3) 0.14298(17) 0.4764(2) 0.0413(6) Uani 1 1 d . .
H6 H 0.0995 0.0733 0.4852 0.050 Uiso 1 1 calc R U
C7 C 0.3493(2) 0.37995(14) 0.23450(16) 0.0175(4) Uani 1 1 d . .
C8 C 0.4106(3) 0.28292(14) 0.23756(18) 0.0225(4) Uani 1 1 d . .
H8 H 0.4930 0.2620 0.2988 0.027 Uiso 1 1 calc R U
C9 C 0.2317(2) 0.41176(16) 0.14380(17) 0.0232(4) Uani 1 1 d . .
H9 H 0.1902 0.4785 0.1416 0.028 Uiso 1 1 calc R U
C10 C 0.3514(3) 0.21642(16) 0.1509(2) 0.0289(5) Uani 1 1 d . .
H10 H 0.3923 0.1496 0.1532 0.035 Uiso 1 1 calc R U
C11 C 0.1756(3) 0.34493(18) 0.05653(18) 0.0301(5) Uani 1 1 d . .
H11 H 0.0973 0.3664 -0.0068 0.036 Uiso 1 1 calc R U
C12 C 0.2332(3) 0.24717(18) 0.06134(19) 0.0318(5) Uani 1 1 d . .
H12 H 0.1912 0.2011 0.0028 0.038 Uiso 1 1 calc R U

loop_
_atom_site_aniso_label
_atom_site_aniso_U_11
_atom_site_aniso_U_22
_atom_site_aniso_U_33
_atom_site_aniso_U_23
_atom_site_aniso_U_13
_atom_site_aniso_U_12
Br 0.02386(11) 0.02684(11) 0.02452(11) -0.00479(8) -0.00281(8) 0.00607(8)
N 0.0173(8) 0.0177(8) 0.0184(8) 0.0001(6) 0.0037(6) -0.0015(6)
Se 0.01911(10) 0.01683(10) 0.02154(10) -0.00182(7) 0.00080(7) -0.00353(7)
C1 0.0197(9) 0.0164(9) 0.0207(10) -0.0009(7) 0.0020(7) 0.0004(7)
C2 0.0254(10) 0.0260(11) 0.0257(11) 0.0045(9) 0.0053(8) 0.0047(8)
C3 0.0249(10) 0.0297(11) 0.0237(11) -0.0053(9) 0.0047(8) -0.0083(8)
C4 0.0378(13) 0.0261(12) 0.0483(15) 0.0139(11) 0.0190(11) 0.0088(10)
C5 0.0376(13) 0.0344(13) 0.0442(14) -0.0171(11) 0.0174(11) -0.0182(10)
C6 0.0476(15) 0.0168(10) 0.0660(18) 0.0005(11) 0.0358(14) -0.0030(10)
C7 0.0173(9) 0.0168(9) 0.0186(9) 0.0003(7) 0.0035(7) -0.0040(7)
C8 0.0237(10) 0.0198(10) 0.0240(10) 0.0013(8) 0.0024(8) -0.0003(8)
C9 0.0212(10) 0.0262(11) 0.0225(10) 0.0042(8) 0.0031(8) 0.0001(8)
C10 0.0307(11) 0.0200(10) 0.0373(13) -0.0047(9) 0.0095(10) -0.0037(9)
C11 0.0241(11) 0.0448(14) 0.0205(10) 0.0015(10) -0.0014(8) -0.0055(9)
C12 0.0301(11) 0.0383(13) 0.0276(11) -0.0122(10) 0.0060(9) -0.0133(10)

loop_
_atom_type_symbol
_atom_type_description
_atom_type_scat_dispersion_real
_atom_type_scat_dispersion_imag
_atom_type_scat_source
C C 0.0033 0.0016 'International Tables Vol C Tables 4.2.6.8 and 6.1.1.4'
H H 0.0000 0.0000 'International Tables Vol C Tables 4.2.6.8 and 6.1.1.4'
Br Br -0.2901 2.4595 'International Tables Vol C Tables 4.2.6.8 and 6.1.1.4'
N N 0.0061 0.0033 'International Tables Vol C Tables 4.2.6.8 and 6.1.1.4'
Se Se -0.0929 2.2259 'International Tables Vol C Tables 4.2.6.8 and 6.1.1.4'

loop_
_geom_angle_atom_site_label_1
_geom_angle_atom_site_label_2
_geom_angle_atom_site_label_3
_geom_angle
C3 N C2 121.55(18)
C3 N C1 119.14(16)
C2 N C1 119.23(16)
C7 Se C1 94.57(8)
N C1 Se 111.23(12)
N C1 H1A 109.4
Se C1 H1A 109.4
N C1 H1B 109.4
Se C1 H1B 109.4
H1A C1 H1B 108.0
N C2 C4 120.2(2)
N C2 H2 119.9
C4 C2 H2 119.9
N C3 C5 119.9(2)
N C3 H3 120.0
C5 C3 H3 120.0
C2 C4 C6 119.4(2)
C2 C4 H4 120.3
C6 C4 H4 120.3
C3 C5 C6 118.8(2)
C3 C5 H5 120.6
C6 C5 H5 120.6
C4 C6 C5 120.2(2)
C4 C6 H6 119.9
C5 C6 H6 119.9
C8 C7 C9 120.45(18)
C8 C7 Se 119.27(15)
C9 C7 Se 120.14(15)
C7 C8 C10 119.73(19)
C7 C8 H8 120.1
C10 C8 H8 120.1
C11 C9 C7 119.3(2)
C11 C9 H9 120.4
C7 C9 H9 120.4
C12 C10 C8 120.1(2)
C12 C10 H10 119.9
C8 C10 H10 119.9
C12 C11 C9 120.3(2)
C12 C11 H11 119.9
C9 C11 H11 119.9
C10 C12 C11 120.1(2)
C10 C12 H12 119.9
C11 C12 H12 119.9

loop_
_geom_bond_atom_site_label_1
_geom_bond_atom_site_label_2
_geom_bond_distance
N C3 1.344(2)
N C2 1.346(3)
N C1 1.469(2)
Se C7 1.9205(19)
Se C1 1.9668(18)
C1 H1A 0.9900
C1 H1B 0.9900
C2 C4 1.365(3)
C2 H2 0.9500
C3 C5 1.378(3)
C3 H3 0.9500
C4 C6 1.372(4)
C4 H4 0.9500
C5 C6 1.382(4)
C5 H5 0.9500
C6 H6 0.9500
C7 C8 1.384(3)
C7 C9 1.390(3)
C8 C10 1.386(3)
C8 H8 0.9500
C9 C11 1.388(3)
C9 H9 0.9500
C10 C12 1.379(3)
C10 H10 0.9500
C11 C12 1.383(3)
C11 H11 0.9500
C12 H12 0.9500

loop_
_geom_torsion_atom_site_label_1
_geom_torsion_atom_site_label_2
_geom_torsion_atom_site_label_3
_geom_torsion_atom_site_label_4
_geom_torsion
C3 N C1 Se -100.20(17)
C2 N C1 Se 76.59(18)
C3 N C2 C4 -0.1(3)
C1 N C2 C4 -176.81(18)
C2 N C3 C5 -0.4(3)
C1 N C3 C5 176.31(18)
N C2 C4 C6 0.4(3)
N C3 C5 C6 0.6(3)
C2 C4 C6 C5 -0.2(3)
C3 C5 C6 C4 -0.3(3)
C9 C7 C8 C10 -1.4(3)
Se C7 C8 C10 174.28(15)
C8 C7 C9 C11 0.3(3)
Se C7 C9 C11 -175.32(15)
C7 C8 C10 C12 0.7(3)
C7 C9 C11 C12 1.5(3)
C8 C10 C12 C11 1.2(3)
C9 C11 C12 C10 -2.3(3)
